data_7061569
loop_
_publ_author_name
'Pramanik, Kuheli'
'Sun, Yu-Chen'
'Brand\~ao, Paula'
'Jana, Narayan Ch.'
'Wang, Xin-Yi'
'Panja, Anangamohan'

_publ_section_title
;
 Macrocycle supported dinuclear lanthanide complexes with different
 \b-diketonate co-ligands displaying zero field single-molecule magnetic
 behaviour
;
_journal_issue 24
_journal_name_full 'New Journal of Chemistry'
_journal_page_first 11722
_journal_page_last 11733
_journal_paper_doi 10.1039/D2NJ01017H
_journal_volume 46
_journal_year 2022
_chemical_formula_sum 'C44 H46 Dy2 F12 N4 O10'
_chemical_formula_weight 1343.85
_space_group_crystal_system monoclinic
_space_group_IT_number 14
_space_group_name_Hall '-P 2yn'
_space_group_name_H-M_alt 'P 1 21/n 1'
_atom_sites_solution_hydrogens mixed
_audit_creation_method SHELXL-2018/3
_audit_update_record
;
2022-05-12 deposited with the CCDC.	2022-05-16 downloaded from the CCDC.
;
_cell_angle_alpha 90
_cell_angle_beta 99.045(2)
_cell_angle_gamma 90
_cell_formula_units_Z 2
_cell_length_a 12.3307(4)
_cell_length_b 15.7913(5)
_cell_length_c 12.3988(4)
_cell_measurement_reflns_used 502
_cell_measurement_temperature 150(2)
_cell_measurement_theta_max 26.18
_cell_measurement_theta_min 2.89
_cell_volume 2384.25(13)
_computing_cell_refinement 'Bruker Smart'
_computing_data_collection 'Bruker Smart'
_computing_data_reduction 'Bruker Saint'
_computing_molecular_graphics 'Mercury (Macrae et al 2008)'
_computing_publication_material 'SHELXL-2016/4 (Sheldrick, 2016)'
_computing_structure_refinement 'SHELXL-2018/3 (Sheldrick, 2018)'
_computing_structure_solution 'SHELXT 2014/5 (Sheldrick, 2014)'
_diffrn_ambient_temperature 150(2)
_diffrn_measured_fraction_theta_full 0.997
_diffrn_measured_fraction_theta_max 0.990
_diffrn_measurement_device_type CCD
_diffrn_measurement_method 'omega and phi scans'
_diffrn_radiation_type MoK\a
_diffrn_radiation_wavelength 0.71073
_diffrn_reflns_av_R_equivalents 0.0492
_diffrn_reflns_av_unetI/netI 0.0332
_diffrn_reflns_Laue_measured_fraction_full 0.997
_diffrn_reflns_Laue_measured_fraction_max 0.990
_diffrn_reflns_limit_h_max 15
_diffrn_reflns_limit_h_min -15
_diffrn_reflns_limit_k_max 20
_diffrn_reflns_limit_k_min -20
_diffrn_reflns_limit_l_max 15
_diffrn_reflns_limit_l_min -15
_diffrn_reflns_number 34008
_diffrn_reflns_point_group_measured_fraction_full 0.997
_diffrn_reflns_point_group_measured_fraction_max 0.990
_diffrn_reflns_theta_full 25.242
_diffrn_reflns_theta_max 27.182
_diffrn_reflns_theta_min 2.105
_diffrn_source 'fine-focus sealed tube'
_exptl_absorpt_coefficient_mu 3.217
_exptl_absorpt_correction_T_max 0.7455
_exptl_absorpt_correction_T_min 0.6340
_exptl_absorpt_correction_type multi-scan
_exptl_absorpt_process_details SADABS-2016/2
_exptl_crystal_colour Bronze
_exptl_crystal_density_diffrn 1.872
_exptl_crystal_description Block
_exptl_crystal_F_000 1316
_exptl_crystal_size_max 0.200
_exptl_crystal_size_mid 0.100
_exptl_crystal_size_min 0.060
_refine_diff_density_max 0.790
_refine_diff_density_min -0.506
_refine_diff_density_rms 0.097
_refine_ls_extinction_method none
_refine_ls_goodness_of_fit_ref 1.027
_refine_ls_hydrogen_treatment mixed
_refine_ls_matrix_type full
_refine_ls_number_parameters 332
_refine_ls_number_reflns 5250
_refine_ls_number_restraints 1
_refine_ls_restrained_S_all 1.027
_refine_ls_R_factor_all 0.0367
_refine_ls_R_factor_gt 0.0261
_refine_ls_shift/su_max 0.002
_refine_ls_shift/su_mean 0.000
_refine_ls_structure_factor_coef Fsqd
_refine_ls_weighting_details 'w=1/[\s^2^(Fo^2^)+(0.0262P)^2^+3.2976P] where P=(Fo^2^+2Fc^2^)/3'
_refine_ls_weighting_scheme calc
_refine_ls_wR_factor_gt 0.0605
_refine_ls_wR_factor_ref 0.0660
_reflns_Friedel_coverage 0.000
_reflns_number_gt 4336
_reflns_number_total 5250
_reflns_threshold_expression 'I > 2\s(I)'
_cod_data_source_file d2nj01017h2.cif
_cod_data_source_block complex4
_cod_depositor_comments 'Adding full bibliography for 7061568--7061573.cif.'
_cod_original_sg_symbol_H-M 'P 21/n'
_cod_database_code 7061569
_shelx_shelxl_version_number 2018/3
_shelx_space_group_comment
;
The symmetry employed for this shelxl refinement is uniquely defined
by the following loop, which should always be used as a source of
symmetry information in preference to the above space-group names.
They are only intended as comments.
;
_shelx_estimated_absorpt_t_min 0.565
_shelx_estimated_absorpt_t_max 0.830

loop_
_space_group_symop_operation_xyz
'x, y, z'
'-x+1/2, y+1/2, -z+1/2'
'-x, -y, -z'
'x-1/2, -y-1/2, z-1/2'

loop_
_atom_site_label
_atom_site_type_symbol
_atom_site_fract_x
_atom_site_fract_y
_atom_site_fract_z
_atom_site_U_iso_or_equiv
_atom_site_adp_type
_atom_site_occupancy
_atom_site_site_symmetry_order
_atom_site_calc_flag
_atom_site_refinement_flags_posn
_atom_site_refinement_flags_adp
_atom_site_refinement_flags_occupancy
_atom_site_disorder_assembly
_atom_site_disorder_group
Dy Dy 0.01344(2) 0.09811(2) 0.09381(2) 0.02537(6) Uani 1 1 d . . . . .
O1 O -0.01158(19) 0.04924(14) -0.08228(18) 0.0272(5) Uani 1 1 d . . . . .
O2 O -0.0174(2) 0.22136(14) 0.1892(2) 0.0324(6) Uani 1 1 d . . . . .
O3 O 0.0648(2) 0.21247(15) -0.0052(2) 0.0344(6) Uani 1 1 d . . . . .
O4 O 0.1146(2) 0.08004(15) 0.2692(2) 0.0337(6) Uani 1 1 d . . . . .
O5 O 0.2000(2) 0.07798(16) 0.0764(2) 0.0380(6) Uani 1 1 d . . . . .
N1 N -0.1763(2) 0.14762(18) -0.0015(2) 0.0299(6) Uani 1 1 d . . . . .
N2 N -0.1104(3) 0.05027(18) 0.2307(3) 0.0308(7) Uani 1 1 d D . . . .
H2 H -0.059(2) 0.057(2) 0.2899(18) 0.020(9) Uiso 1 1 d D . . . .
C1 C -0.0367(3) 0.0970(2) -0.1716(3) 0.0276(7) Uani 1 1 d . . . . .
C2 C 0.0322(3) 0.0937(2) -0.2521(3) 0.0305(8) Uani 1 1 d . . . . .
C3 C 0.0020(3) 0.1387(2) -0.3482(3) 0.0377(9) Uani 1 1 d . . . . .
H3 H 0.048576 0.136529 -0.402275 0.045 Uiso 1 1 calc R U . . .
C4 C -0.0933(4) 0.1870(2) -0.3690(3) 0.0403(9) Uani 1 1 d . . . . .
C5 C -0.1574(3) 0.1923(2) -0.2867(3) 0.0379(9) Uani 1 1 d . . . . .
H5 H -0.222286 0.225697 -0.298219 0.045 Uiso 1 1 calc R U . . .
C6 C -0.1288(3) 0.1498(2) -0.1869(3) 0.0293(7) Uani 1 1 d . . . . .
C7 C -0.1268(5) 0.2288(3) -0.4782(4) 0.0665(15) Uani 1 1 d . . . . .
H7A H -0.189436 0.266378 -0.474784 0.100 Uiso 1 1 calc R U . . .
H7B H -0.147618 0.185410 -0.534113 0.100 Uiso 1 1 calc R U . . .
H7C H -0.065126 0.261944 -0.496841 0.100 Uiso 1 1 calc R U . . .
C8 C -0.1985(3) 0.1638(2) -0.1039(3) 0.0313(8) Uani 1 1 d . . . . .
H8 H -0.268702 0.187757 -0.128635 0.038 Uiso 1 1 calc R U . . .
C9 C -0.2615(3) 0.1756(2) 0.0625(3) 0.0350(8) Uani 1 1 d . . . . .
H9A H -0.328939 0.190022 0.011345 0.042 Uiso 1 1 calc R U . . .
H9B H -0.235689 0.227838 0.102773 0.042 Uiso 1 1 calc R U . . .
C10 C -0.2899(3) 0.1104(2) 0.1434(3) 0.0383(9) Uani 1 1 d . . . . .
H10A H -0.361614 0.125737 0.164382 0.046 Uiso 1 1 calc R U . . .
H10B H -0.298936 0.054730 0.106299 0.046 Uiso 1 1 calc R U . . .
C11 C -0.2078(3) 0.1009(2) 0.2456(3) 0.0364(9) Uani 1 1 d . . . . .
H11A H -0.183320 0.157854 0.272359 0.044 Uiso 1 1 calc R U . . .
H11B H -0.244187 0.073691 0.302322 0.044 Uiso 1 1 calc R U . . .
C12 C -0.1342(3) -0.0420(2) 0.2308(3) 0.0346(8) Uani 1 1 d . . . . .
H12A H -0.176487 -0.058140 0.159198 0.042 Uiso 1 1 calc R U . . .
H12B H -0.180165 -0.054303 0.287585 0.042 Uiso 1 1 calc R U . . .
C13 C -0.0204(3) 0.2990(2) 0.1632(3) 0.0325(8) Uani 1 1 d . . . . .
C14 C 0.0061(3) 0.3362(2) 0.0713(3) 0.0371(9) Uani 1 1 d . . . . .
H14 H -0.003115 0.395666 0.062758 0.045 Uiso 1 1 calc R U . . .
C15 C 0.0464(3) 0.2902(2) -0.0112(3) 0.0360(8) Uani 1 1 d . . . . .
C16 C -0.0598(3) 0.3549(2) 0.2499(3) 0.0401(9) Uani 1 1 d . . . . .
C17 C 0.0678(4) 0.3333(3) -0.1137(4) 0.0540(12) Uani 1 1 d . . . . .
H17A H 0.139715 0.315798 -0.130132 0.081 Uiso 1 1 calc R U . . .
H17B H 0.067182 0.394846 -0.103408 0.081 Uiso 1 1 calc R U . . .
H17C H 0.010623 0.317473 -0.174404 0.081 Uiso 1 1 calc R U . . .
C18 C 0.2113(3) 0.0575(2) 0.3070(3) 0.0345(8) Uani 1 1 d . . . . .
C19 C 0.2967(3) 0.0447(2) 0.2504(3) 0.0384(9) Uani 1 1 d . . . . .
H19 H 0.365068 0.025792 0.289009 0.046 Uiso 1 1 calc R U . . .
C20 C 0.2871(3) 0.0584(2) 0.1374(3) 0.0371(9) Uani 1 1 d . . . . .
C21 C 0.2308(4) 0.0481(3) 0.4299(3) 0.0444(10) Uani 1 1 d . . . . .
C22 C 0.3892(3) 0.0498(3) 0.0837(4) 0.0534(12) Uani 1 1 d . . . . .
H22D H 0.411730 -0.009691 0.084644 0.064 Uiso 1 1 calc R U . . .
H22E H 0.448611 0.083948 0.123943 0.064 Uiso 1 1 calc R U . . .
H22F H 0.373078 0.069774 0.008065 0.064 Uiso 1 1 calc R U . . .
F161 F -0.1551(2) 0.32864(15) 0.2729(2) 0.0547(7) Uani 1 1 d . . . . .
F162 F 0.0116(2) 0.35198(16) 0.3429(2) 0.0573(7) Uani 1 1 d . . . . .
F163 F -0.0710(2) 0.43671(14) 0.2222(2) 0.0559(7) Uani 1 1 d . . . . .
F211 F 0.1506(3) 0.00742(19) 0.4671(2) 0.0727(8) Uani 1 1 d . . . . .
F212 F 0.3241(3) 0.0087(2) 0.4696(2) 0.0795(9) Uani 1 1 d . . . . .
F213 F 0.2364(3) 0.12404(17) 0.4786(2) 0.0687(8) Uani 1 1 d . . . . .

loop_
_atom_site_aniso_label
_atom_site_aniso_U_11
_atom_site_aniso_U_22
_atom_site_aniso_U_33
_atom_site_aniso_U_23
_atom_site_aniso_U_13
_atom_site_aniso_U_12
Dy 0.02560(9) 0.02783(9) 0.02432(10) -0.00038(7) 0.00896(6) 0.00074(7)
O1 0.0323(13) 0.0293(12) 0.0218(13) 0.0014(9) 0.0094(10) 0.0025(10)
O2 0.0377(14) 0.0291(12) 0.0316(14) 0.0006(10) 0.0093(11) 0.0022(10)
O3 0.0351(14) 0.0358(13) 0.0341(15) 0.0009(11) 0.0106(11) -0.0027(11)
O4 0.0328(14) 0.0393(13) 0.0286(14) 0.0006(11) 0.0034(11) 0.0029(11)
O5 0.0295(14) 0.0481(15) 0.0377(16) 0.0028(12) 0.0097(12) 0.0019(11)
N1 0.0258(15) 0.0346(15) 0.0303(17) -0.0042(13) 0.0078(13) 0.0008(12)
N2 0.0330(17) 0.0320(15) 0.0296(18) -0.0026(13) 0.0119(14) -0.0006(13)
C1 0.0342(18) 0.0248(15) 0.0243(18) 0.0005(14) 0.0060(15) -0.0036(14)
C2 0.0367(19) 0.0285(16) 0.0281(19) -0.0021(14) 0.0108(16) -0.0019(15)
C3 0.055(2) 0.0356(19) 0.026(2) -0.0009(16) 0.0172(18) -0.0064(18)
C4 0.059(3) 0.0335(19) 0.027(2) 0.0030(16) 0.0037(19) 0.0036(18)
C5 0.046(2) 0.0313(18) 0.034(2) 0.0025(16) -0.0003(18) 0.0034(16)
C6 0.0335(19) 0.0289(17) 0.0258(19) -0.0019(14) 0.0058(15) -0.0023(14)
C7 0.101(4) 0.065(3) 0.033(3) 0.012(2) 0.007(3) 0.022(3)
C8 0.0277(18) 0.0315(17) 0.034(2) -0.0032(15) 0.0042(15) 0.0016(14)
C9 0.0261(18) 0.046(2) 0.034(2) -0.0044(17) 0.0094(16) 0.0059(15)
C10 0.0290(19) 0.049(2) 0.040(2) -0.0053(18) 0.0161(17) 0.0029(16)
C11 0.036(2) 0.041(2) 0.037(2) -0.0033(17) 0.0206(17) 0.0022(16)
C12 0.037(2) 0.0365(19) 0.035(2) -0.0014(16) 0.0181(17) -0.0050(15)
C13 0.0303(18) 0.0301(17) 0.036(2) -0.0031(16) 0.0017(16) 0.0036(15)
C14 0.039(2) 0.0309(18) 0.041(2) 0.0040(16) 0.0057(18) -0.0021(15)
C15 0.0298(19) 0.0371(19) 0.041(2) 0.0066(17) 0.0033(16) -0.0065(16)
C16 0.043(2) 0.0330(19) 0.044(3) -0.0031(17) 0.0075(19) 0.0033(17)
C17 0.062(3) 0.048(2) 0.055(3) 0.013(2) 0.019(2) -0.009(2)
C18 0.040(2) 0.0289(17) 0.032(2) -0.0029(15) -0.0015(17) -0.0003(15)
C19 0.0310(19) 0.040(2) 0.041(2) 0.0006(17) -0.0038(17) 0.0054(16)
C20 0.030(2) 0.0369(19) 0.045(2) -0.0036(17) 0.0059(17) 0.0000(15)
C21 0.047(2) 0.045(2) 0.038(2) -0.0062(19) -0.003(2) 0.0033(19)
C22 0.026(2) 0.073(3) 0.061(3) -0.007(2) 0.009(2) 0.003(2)
F161 0.0527(15) 0.0495(14) 0.0674(18) -0.0090(12) 0.0261(13) 0.0056(11)
F162 0.0656(17) 0.0604(15) 0.0425(15) -0.0137(12) -0.0021(13) 0.0115(13)
F163 0.0738(18) 0.0333(12) 0.0622(17) -0.0031(11) 0.0154(14) 0.0108(12)
F211 0.091(2) 0.086(2) 0.0397(16) 0.0059(14) 0.0062(15) -0.0206(18)
F212 0.085(2) 0.097(2) 0.0497(17) -0.0005(16) -0.0094(16) 0.0360(18)
F213 0.090(2) 0.0601(16) 0.0528(17) -0.0197(14) 0.0006(16) 0.0000(15)

loop_
_atom_type_symbol
_atom_type_description
_atom_type_scat_dispersion_real
_atom_type_scat_dispersion_imag
_atom_type_scat_source
C C 0.0033 0.0016 'International Tables Vol C Tables 4.2.6.8 and 6.1.1.4'
H H 0.0000 0.0000 'International Tables Vol C Tables 4.2.6.8 and 6.1.1.4'
N N 0.0061 0.0033 'International Tables Vol C Tables 4.2.6.8 and 6.1.1.4'
O O 0.0106 0.0060 'International Tables Vol C Tables 4.2.6.8 and 6.1.1.4'
F F 0.0171 0.0103 'International Tables Vol C Tables 4.2.6.8 and 6.1.1.4'
Dy Dy -0.1892 4.4098 'International Tables Vol C Tables 4.2.6.8 and 6.1.1.4'

loop_
_geom_angle_atom_site_label_1
_geom_angle_atom_site_label_2
_geom_angle_atom_site_label_3
_geom_angle
_geom_angle_site_symmetry_1
_geom_angle_site_symmetry_3
_geom_angle_publ_flag
O1 Dy O3 76.45(8) . . ?
O1 Dy O1 66.84(9) . 3 ?
O3 Dy O1 138.00(8) . 3 ?
O1 Dy O2 138.94(8) . . ?
O3 Dy O2 72.57(9) . . ?
O1 Dy O2 149.38(8) 3 . ?
O1 Dy O4 144.51(8) . . ?
O3 Dy O4 115.72(9) . . ?
O1 Dy O4 86.23(8) 3 . ?
O2 Dy O4 74.79(8) . . ?
O1 Dy O5 81.65(9) . . ?
O3 Dy O5 72.95(9) . . ?
O1 Dy O5 81.99(8) 3 . ?
O2 Dy O5 113.30(9) . . ?
O4 Dy O5 71.68(9) . . ?
O1 Dy N2 121.74(9) . . ?
O3 Dy N2 144.72(9) . . ?
O1 Dy N2 75.28(8) 3 . ?
O2 Dy N2 75.51(9) . . ?
O4 Dy N2 68.68(9) . . ?
O5 Dy N2 135.10(10) . . ?
O1 Dy N1 71.80(8) . . ?
O3 Dy N1 79.92(9) . . ?
O1 Dy N1 106.01(8) 3 . ?
O2 Dy N1 76.77(9) . . ?
O4 Dy N1 140.82(9) . . ?
O5 Dy N1 145.73(9) . . ?
N2 Dy N1 78.53(10) . . ?
O1 Dy Dy 33.75(6) . 3 ?
O3 Dy Dy 108.06(6) . 3 ?
O1 Dy Dy 33.09(5) 3 3 ?
O2 Dy Dy 165.42(6) . 3 ?
O4 Dy Dy 116.34(6) . 3 ?
O5 Dy Dy 80.19(6) . 3 ?
N2 Dy Dy 99.13(7) . 3 ?
N1 Dy Dy 88.93(6) . 3 ?
C1 O1 Dy 125.39(19) . . ?
C1 O1 Dy 120.94(19) . 3 ?
Dy O1 Dy 113.16(9) . 3 ?
C13 O2 Dy 132.6(2) . . ?
C15 O3 Dy 137.1(2) . . ?
C18 O4 Dy 135.4(2) . . ?
C20 O5 Dy 137.1(2) . . ?
C8 N1 C9 114.3(3) . . ?
C8 N1 Dy 123.6(2) . . ?
C9 N1 Dy 121.0(2) . . ?
C11 N2 C12 111.4(3) . . ?
C11 N2 Dy 120.1(2) . . ?
C12 N2 Dy 115.3(2) . . ?
C11 N2 H2 108(2) . . ?
C12 N2 H2 104(2) . . ?
Dy N2 H2 95(2) . . ?
O1 C1 C6 121.8(3) . . ?
O1 C1 C2 118.6(3) . . ?
C6 C1 C2 119.6(3) . . ?
C3 C2 C1 118.6(3) . . ?
C3 C2 C12 122.6(3) . 3 ?
C1 C2 C12 118.8(3) . 3 ?
C2 C3 C4 123.0(3) . . ?
C2 C3 H3 118.5 . . ?
C4 C3 H3 118.5 . . ?
C5 C4 C3 117.3(3) . . ?
C5 C4 C7 121.8(4) . . ?
C3 C4 C7 120.8(4) . . ?
C4 C5 C6 121.8(4) . . ?
C4 C5 H5 119.1 . . ?
C6 C5 H5 119.1 . . ?
C1 C6 C5 119.4(3) . . ?
C1 C6 C8 123.5(3) . . ?
C5 C6 C8 117.1(3) . . ?
C4 C7 H7A 109.5 . . ?
C4 C7 H7B 109.5 . . ?
H7A C7 H7B 109.5 . . ?
C4 C7 H7C 109.5 . . ?
H7A C7 H7C 109.5 . . ?
H7B C7 H7C 109.5 . . ?
N1 C8 C6 127.6(3) . . ?
N1 C8 H8 116.2 . . ?
C6 C8 H8 116.2 . . ?
N1 C9 C10 114.1(3) . . ?
N1 C9 H9A 108.7 . . ?
C10 C9 H9A 108.7 . . ?
N1 C9 H9B 108.7 . . ?
C10 C9 H9B 108.7 . . ?
H9A C9 H9B 107.6 . . ?
C11 C10 C9 115.5(3) . . ?
C11 C10 H10A 108.4 . . ?
C9 C10 H10A 108.4 . . ?
C11 C10 H10B 108.4 . . ?
C9 C10 H10B 108.4 . . ?
H10A C10 H10B 107.5 . . ?
N2 C11 C10 113.8(3) . . ?
N2 C11 H11A 108.8 . . ?
C10 C11 H11A 108.8 . . ?
N2 C11 H11B 108.8 . . ?
C10 C11 H11B 108.8 . . ?
H11A C11 H11B 107.7 . . ?
N2 C12 C2 112.1(3) . 3 ?
N2 C12 H12A 109.2 . . ?
C2 C12 H12A 109.2 3 . ?
N2 C12 H12B 109.2 . . ?
C2 C12 H12B 109.2 3 . ?
H12A C12 H12B 107.9 . . ?
O2 C13 C14 128.8(3) . . ?
O2 C13 C16 112.3(3) . . ?
C14 C13 C16 118.9(3) . . ?
C13 C14 C15 122.9(3) . . ?
C13 C14 H14 118.6 . . ?
C15 C14 H14 118.6 . . ?
O3 C15 C14 123.1(3) . . ?
O3 C15 C17 116.2(4) . . ?
C14 C15 C17 120.7(3) . . ?
F161 C16 F162 106.9(3) . . ?
F161 C16 F163 107.4(3) . . ?
F162 C16 F163 106.4(3) . . ?
F161 C16 C13 111.3(3) . . ?
F162 C16 C13 110.4(3) . . ?
F163 C16 C13 114.1(3) . . ?
C15 C17 H17A 109.5 . . ?
C15 C17 H17B 109.5 . . ?
H17A C17 H17B 109.5 . . ?
C15 C17 H17C 109.5 . . ?
H17A C17 H17C 109.5 . . ?
H17B C17 H17C 109.5 . . ?
O4 C18 C19 127.5(4) . . ?
O4 C18 C21 113.2(3) . . ?
C19 C18 C21 119.3(4) . . ?
C18 C19 C20 122.5(3) . . ?
C18 C19 H19 118.7 . . ?
C20 C19 H19 118.7 . . ?
O5 C20 C19 124.8(3) . . ?
O5 C20 C22 116.7(4) . . ?
C19 C20 C22 118.5(4) . . ?
F211 C21 F212 107.1(4) . . ?
F211 C21 F213 105.4(4) . . ?
F212 C21 F213 105.7(3) . . ?
F211 C21 C18 113.0(3) . . ?
F212 C21 C18 114.2(4) . . ?
F213 C21 C18 110.8(3) . . ?
C20 C22 H22D 109.5 . . ?
C20 C22 H22E 109.5 . . ?
H22D C22 H22E 109.5 . . ?
C20 C22 H22F 109.5 . . ?
H22D C22 H22F 109.5 . . ?
H22E C22 H22F 109.5 . . ?

loop_
_geom_bond_atom_site_label_1
_geom_bond_atom_site_label_2
_geom_bond_distance
_geom_bond_site_symmetry_2
_geom_bond_publ_flag
Dy O1 2.290(2) . ?
Dy O3 2.327(2) . ?
Dy O1 2.331(2) 3 ?
Dy O2 2.340(2) . ?
Dy O4 2.347(3) . ?
Dy O5 2.366(2) . ?
Dy N2 2.569(3) . ?
Dy N1 2.571(3) . ?
Dy Dy 3.8574(3) 3 ?
O1 C1 1.335(4) . ?
O2 C13 1.267(4) . ?
O3 C15 1.249(4) . ?
O4 C18 1.263(4) . ?
O5 C20 1.251(5) . ?
N1 C8 1.282(5) . ?
N1 C9 1.480(4) . ?
N2 C11 1.478(4) . ?
N2 C12 1.486(4) . ?
N2 H2 0.895(10) . ?
C1 C6 1.398(5) . ?
C1 C2 1.409(5) . ?
C2 C3 1.387(5) . ?
C2 C12 1.489(5) 3 ?
C3 C4 1.390(6) . ?
C3 H3 0.9500 . ?
C4 C5 1.388(5) . ?
C4 C7 1.505(6) . ?
C5 C6 1.404(5) . ?
C5 H5 0.9500 . ?
C6 C8 1.457(5) . ?
C7 H7A 0.9800 . ?
C7 H7B 0.9800 . ?
C7 H7C 0.9800 . ?
C8 H8 0.9500 . ?
C9 C10 1.518(5) . ?
C9 H9A 0.9900 . ?
C9 H9B 0.9900 . ?
C10 C11 1.499(6) . ?
C10 H10A 0.9900 . ?
C10 H10B 0.9900 . ?
C11 H11A 0.9900 . ?
C11 H11B 0.9900 . ?
C12 H12A 0.9900 . ?
C12 H12B 0.9900 . ?
C13 C14 1.366(5) . ?
C13 C16 1.528(5) . ?
C14 C15 1.408(5) . ?
C14 H14 0.9500 . ?
C15 C17 1.501(5) . ?
C16 F161 1.319(5) . ?
C16 F162 1.337(5) . ?
C16 F163 1.339(4) . ?
C17 H17A 0.9800 . ?
C17 H17B 0.9800 . ?
C17 H17C 0.9800 . ?
C18 C19 1.369(5) . ?
C18 C21 1.512(6) . ?
C19 C20 1.404(6) . ?
C19 H19 0.9500 . ?
C20 C22 1.519(5) . ?
C21 F211 1.321(5) . ?
C21 F212 1.332(5) . ?
C21 F213 1.340(5) . ?
C22 H22D 0.9800 . ?
C22 H22E 0.9800 . ?
C22 H22F 0.9800 . ?
